data_1575474
loop_
_publ_author_name
'Hakkarainen, Eetu'
'Lin, Hao-Cheng'
'Nechaev, Anton A.'
'Peshkov, Vsevolod A.'
'Eskelinen, Toni'
'Chang, Kai-Hsin'
'Liao, Tzu-Hao'
'Chen, Po-Yu'
'Koshevoy, Igor O.'
'Lin, Hao-Wu'
'Chou, Pi-Tai'
'Belyaev, Andrey'

_publ_section_title
;
 Metal-free pyridinium salts with strong room-temperature phosphorescence
 and microsecond radiative lifetime.
;
_journal_issue 37
_journal_name_full 'Chemical science'
_journal_page_first 17261
_journal_page_last 17267
_journal_paper_doi 10.1039/d5sc03813h
_journal_volume 16
_journal_year 2025
_chemical_formula_moiety '4(I), 4(C10 H16 N O3)'
_chemical_formula_sum 'C40 H64 I4 N4 O12'
_chemical_formula_weight 1300.55
_space_group_crystal_system monoclinic
_space_group_IT_number 14
_space_group_name_Hall '-P 2yn'
_space_group_name_H-M_alt 'P 1 21/n 1'
_atom_sites_solution_hydrogens geom
_atom_sites_solution_primary iterative
_audit_creation_date 2024-11-04
_audit_creation_method
;
Olex2 1.5
(compiled 2021.07.19 svn.r715e62df for OlexSys, GUI svn.r6380)
;
_audit_update_record
;
2024-11-05 deposited with the CCDC.	2025-08-15 downloaded from the CCDC.
;
_cell_angle_alpha 90
_cell_angle_beta 98.931(3)
_cell_angle_gamma 90
_cell_formula_units_Z 1
_cell_length_a 6.3438(2)
_cell_length_b 12.3508(4)
_cell_length_c 15.0717(4)
_cell_measurement_reflns_used 10245
_cell_measurement_temperature 120(11)
_cell_measurement_theta_max 34.0260
_cell_measurement_theta_min 2.1200
_cell_volume 1166.57(6)
_computing_cell_refinement 'CrysAlisPro 1.171.42.80a (Rigaku OD, 2023)'
_computing_data_collection 'CrysAlisPro 1.171.42.80a (Rigaku OD, 2023)'
_computing_data_reduction 'CrysAlisPro 1.171.42.80a (Rigaku OD, 2023)'
_computing_molecular_graphics 'Olex2 1.5 (Dolomanov et al., 2009)'
_computing_publication_material 'Olex2 1.5 (Dolomanov et al., 2009)'
_computing_structure_refinement 'SHELXL 2019/3 (Sheldrick, 2015)'
_computing_structure_solution 'olex2.solve 1.5 (Bourhis et al., 2015)'
_diffrn_ambient_environment N~2~
_diffrn_ambient_temperature 120(11)
_diffrn_detector 'Hybrid Pixel Array Detector'
_diffrn_detector_area_resol_mean 10.0000
_diffrn_detector_type 'HyPix-Arc 100'
_diffrn_measured_fraction_theta_full 0.999
_diffrn_measured_fraction_theta_max 0.835
_diffrn_measurement_details
;
List of Runs (angles in degrees, time in seconds):

  # Type    Start    End  Width  t~exp~   \w     \q     \k     \f   Frames
#--------------------------------------------------------------------------
  1  \w     29.00  70.00   0.50    8.00    --    8.95-152.00 167.00   82
  2  \w    -21.00  15.00   0.50    8.00    --   -7.54 -99.00-120.00   72
  3  \w    -20.00  21.00   0.50    8.00    --   -7.54 -99.00-180.00   82
  4  \w    -17.00  60.00   0.50    8.00    --   -7.54  57.00 150.00  154
  5  \w    -23.00  15.00   0.50    8.00    --   -7.54 -99.00 150.00   76
  6  \w    -14.00  29.00   0.50    8.00    --   -7.54  77.00 -60.00   86
  7  \w    -20.00   6.00   0.50    8.00    --    8.95 -99.00 -90.00   52
;
_diffrn_measurement_device 'four-circle diffractometer'
_diffrn_measurement_device_type 'SuperNova, Dualflex, HyPix-Arc 100'
_diffrn_measurement_method '\w scans'
_diffrn_measurement_specimen_support 'MiTeGen micromount'
_diffrn_orient_matrix_type 'CrysAlisPro convention (1999,Acta A55,543-557)'
_diffrn_orient_matrix_UB_11 -0.0185379000
_diffrn_orient_matrix_UB_12 -0.0565035000
_diffrn_orient_matrix_UB_13 0.0024512000
_diffrn_orient_matrix_UB_21 0.1099562000
_diffrn_orient_matrix_UB_22 -0.0084728000
_diffrn_orient_matrix_UB_23 0.0159720000
_diffrn_orient_matrix_UB_31 -0.0193665000
_diffrn_orient_matrix_UB_32 0.0061047000
_diffrn_orient_matrix_UB_33 0.0447991000
_diffrn_radiation_monochromator mirror
_diffrn_radiation_probe x-ray
_diffrn_radiation_type 'Mo K\a'
_diffrn_radiation_wavelength 0.71073
_diffrn_reflns_av_R_equivalents 0.0271
_diffrn_reflns_av_unetI/netI 0.0258
_diffrn_reflns_Laue_measured_fraction_full 0.999
_diffrn_reflns_Laue_measured_fraction_max 0.835
_diffrn_reflns_limit_h_max 9
_diffrn_reflns_limit_h_min -9
_diffrn_reflns_limit_k_max 18
_diffrn_reflns_limit_k_min -16
_diffrn_reflns_limit_l_max 19
_diffrn_reflns_limit_l_min -23
_diffrn_reflns_number 14690
_diffrn_reflns_point_group_measured_fraction_full 0.999
_diffrn_reflns_point_group_measured_fraction_max 0.835
_diffrn_reflns_theta_full 25.242
_diffrn_reflns_theta_max 33.902
_diffrn_reflns_theta_min 2.142
_diffrn_source 'micro-focus sealed X-ray tube'
_diffrn_source_current 1.4
_diffrn_source_power 0.07
_diffrn_source_type 'SuperNova (Mo) X-ray Source'
_diffrn_source_voltage 50.0
_exptl_absorpt_coefficient_mu 2.734
_exptl_absorpt_correction_T_max 1.00000
_exptl_absorpt_correction_T_min 0.95783
_exptl_absorpt_correction_type multi-scan
_exptl_absorpt_process_details
;
CrysAlisPro 1.171.42.80a (Rigaku Oxford Diffraction, 2023)
Empirical absorption correction using spherical harmonics,
implemented in SCALE3 ABSPACK scaling algorithm.
;
_exptl_crystal_colour 'clear colourless'
_exptl_crystal_colour_lustre clear
_exptl_crystal_colour_primary colourless
_exptl_crystal_density_diffrn 1.851
_exptl_crystal_description needle
_exptl_crystal_F_000 640
_exptl_crystal_size_max 0.171
_exptl_crystal_size_mid 0.101
_exptl_crystal_size_min 0.023
_refine_diff_density_max 0.945
_refine_diff_density_min -0.504
_refine_diff_density_rms 0.100
_refine_ls_extinction_method none
_refine_ls_goodness_of_fit_ref 1.049
_refine_ls_hydrogen_treatment constr
_refine_ls_matrix_type full
_refine_ls_number_parameters 141
_refine_ls_number_reflns 3938
_refine_ls_number_restraints 0
_refine_ls_restrained_S_all 1.049
_refine_ls_R_factor_all 0.0269
_refine_ls_R_factor_gt 0.0225
_refine_ls_shift/su_max 0.002
_refine_ls_shift/su_mean 0.000
_refine_ls_structure_factor_coef Fsqd
_refine_ls_weighting_details 'w=1/[\s^2^(Fo^2^)+(0.0236P)^2^+0.5833P] where P=(Fo^2^+2Fc^2^)/3'
_refine_ls_weighting_scheme calc
_refine_ls_wR_factor_gt 0.0517
_refine_ls_wR_factor_ref 0.0535
_reflns_Friedel_coverage 0.000
_reflns_number_gt 3483
_reflns_number_total 3938
_reflns_threshold_expression 'I > 2\s(I)'
_cod_data_source_file d5sc03813h2.cif
_cod_data_source_block 7
_cod_depositor_comments 'Adding full bibliography for 1575468--1575476.cif.'
_cod_database_code 1575474
_shelx_shelxl_version_number 2019/3
_chemical_oxdiff_formula C20H20N1O4I1
_chemical_oxdiff_usercomment 'gas-phase, rt, de-dcm+meoh'
_shelx_space_group_comment
;
The symmetry employed for this shelxl refinement is uniquely defined
by the following loop, which should always be used as a source of
symmetry information in preference to the above space-group names.
They are only intended as comments.
;
_shelx_estimated_absorpt_t_max 0.940
_shelx_estimated_absorpt_t_min 0.652
_olex2_refinement_description
;
1. Fixed Uiso
 At 1.2 times of:
  All C(H) groups, All C(H,H) groups
 At 1.5 times of:
  All C(H,H,H) groups, All O(H) groups
2.a Secondary CH2 refined with riding coordinates:
 C7(H7A,H7B), C8(H8A,H8B), C9(H9A,H9B)
2.b Aromatic/amide H refined with riding coordinates:
 C1(H1A)
2.c Idealised Me refined as rotating group:
 C6(H6A,H6B,H6C), C10(H10A,H10B,H10C)
2.d Idealised tetrahedral OH refined as rotating group:
 O1(H1), O2(H2), O3(H3)
;
_olex2_submission_special_instructions 'No special instructions were received'
_oxdiff_exptl_absorpt_empirical_details
;
Empirical correction (ABSPACK) includes:
- Absorption correction using spherical harmonics
- Frame scaling
;
_oxdiff_exptl_absorpt_empirical_full_max 1.157
_oxdiff_exptl_absorpt_empirical_full_min 0.937

loop_
_space_group_symop_operation_xyz
'x, y, z'
'-x+1/2, y+1/2, -z+1/2'
'-x, -y, -z'
'x-1/2, -y-1/2, z-1/2'

loop_
_atom_site_label
_atom_site_type_symbol
_atom_site_fract_x
_atom_site_fract_y
_atom_site_fract_z
_atom_site_U_iso_or_equiv
_atom_site_adp_type
_atom_site_occupancy
_atom_site_site_symmetry_order
_atom_site_calc_flag
_atom_site_refinement_flags_posn
_atom_site_refinement_flags_adp
_atom_site_refinement_flags_occupancy
_atom_site_disorder_assembly
_atom_site_disorder_group
I1 I 0.34476(2) 0.60768(2) 0.20379(2) 0.01728(4) Uani 1 1 d . . . . .
O1 O 0.8634(2) 0.10596(11) 0.48091(9) 0.0202(3) Uani 1 1 d . . . . .
H1 H 0.955580 0.090789 0.448453 0.030 Uiso 1 1 calc R U . . .
O2 O 0.1356(2) 0.41008(11) 0.52142(9) 0.0214(3) Uani 1 1 d . . . . .
H2 H 0.164639 0.450389 0.480085 0.032 Uiso 1 1 calc R U . . .
O3 O 0.3598(2) 0.48527(11) 0.40901(8) 0.0203(3) Uani 1 1 d . . . . .
H3 H 0.355640 0.517306 0.359600 0.030 Uiso 1 1 calc R U . . .
N1 N 0.3596(2) 0.15985(12) 0.60763(9) 0.0125(3) Uani 1 1 d . . . . .
C1 C 0.5231(3) 0.14463(14) 0.56103(11) 0.0136(3) Uani 1 1 d . . . . .
H1A H 0.610058 0.081990 0.572125 0.016 Uiso 1 1 calc R U . . .
C2 C 0.5652(2) 0.21886(14) 0.49757(10) 0.0126(3) Uani 1 1 d . . . . .
C3 C 0.4368(3) 0.31073(14) 0.48093(10) 0.0131(3) Uani 1 1 d . . . . .
C4 C 0.2713(3) 0.32475(15) 0.53126(11) 0.0148(3) Uani 1 1 d . . . . .
C5 C 0.2341(3) 0.24862(14) 0.59619(10) 0.0135(3) Uani 1 1 d . . . . .
C6 C 0.0610(3) 0.26658(16) 0.65139(12) 0.0191(3) Uani 1 1 d . . . . .
H6A H -0.000661 0.196749 0.664544 0.029 Uiso 1 1 calc R U . . .
H6B H -0.050201 0.312385 0.618056 0.029 Uiso 1 1 calc R U . . .
H6C H 0.120418 0.302374 0.707780 0.029 Uiso 1 1 calc R U . . .
C7 C 0.7462(3) 0.19793(15) 0.44567(11) 0.0164(3) Uani 1 1 d . . . . .
H7A H 0.688534 0.185707 0.381571 0.020 Uiso 1 1 calc R U . . .
H7B H 0.841357 0.261847 0.449783 0.020 Uiso 1 1 calc R U . . .
C8 C 0.4797(3) 0.38754(14) 0.40810(12) 0.0172(3) Uani 1 1 d . . . . .
H8A H 0.633808 0.405076 0.416550 0.021 Uiso 1 1 calc R U . . .
H8B H 0.442113 0.351877 0.348926 0.021 Uiso 1 1 calc R U . . .
C9 C 0.3227(3) 0.07354(15) 0.67243(11) 0.0170(3) Uani 1 1 d . . . . .
H9A H 0.385802 0.004921 0.655043 0.020 Uiso 1 1 calc R U . . .
H9B H 0.167214 0.062148 0.669339 0.020 Uiso 1 1 calc R U . . .
C10 C 0.4186(4) 0.10154(16) 0.76788(12) 0.0230(4) Uani 1 1 d . . . . .
H10A H 0.573326 0.110060 0.771804 0.035 Uiso 1 1 calc R U . . .
H10B H 0.388121 0.043322 0.808211 0.035 Uiso 1 1 calc R U . . .
H10C H 0.356395 0.169391 0.785457 0.035 Uiso 1 1 calc R U . . .

loop_
_atom_site_aniso_label
_atom_site_aniso_U_11
_atom_site_aniso_U_22
_atom_site_aniso_U_33
_atom_site_aniso_U_23
_atom_site_aniso_U_13
_atom_site_aniso_U_12
I1 0.01826(6) 0.01832(7) 0.01666(6) 0.00271(4) 0.00707(4) 0.00088(4)
O1 0.0198(6) 0.0232(7) 0.0195(6) 0.0011(5) 0.0094(5) 0.0082(5)
O2 0.0206(6) 0.0188(7) 0.0260(7) 0.0059(5) 0.0076(5) 0.0077(5)
O3 0.0290(7) 0.0153(6) 0.0159(5) 0.0046(5) 0.0017(5) 0.0034(5)
N1 0.0124(6) 0.0138(7) 0.0120(5) -0.0009(5) 0.0042(5) -0.0013(5)
C1 0.0137(7) 0.0144(8) 0.0133(6) -0.0020(6) 0.0037(6) 0.0007(6)
C2 0.0121(7) 0.0157(8) 0.0100(6) -0.0017(6) 0.0016(5) -0.0008(6)
C3 0.0144(7) 0.0136(8) 0.0106(6) -0.0014(6) 0.0001(5) -0.0020(6)
C4 0.0143(7) 0.0155(8) 0.0140(6) -0.0009(6) 0.0007(6) 0.0007(6)
C5 0.0117(7) 0.0164(8) 0.0124(6) -0.0024(6) 0.0019(5) 0.0000(6)
C6 0.0162(8) 0.0246(9) 0.0179(7) 0.0008(7) 0.0069(6) 0.0037(7)
C7 0.0169(7) 0.0192(8) 0.0144(7) 0.0001(6) 0.0061(6) 0.0011(6)
C8 0.0219(8) 0.0154(8) 0.0149(7) 0.0023(6) 0.0043(7) 0.0010(6)
C9 0.0198(8) 0.0148(8) 0.0179(7) 0.0020(6) 0.0080(6) -0.0015(6)
C10 0.0305(10) 0.0233(10) 0.0161(7) 0.0020(7) 0.0063(7) 0.0055(7)

loop_
_atom_type_symbol
_atom_type_description
_atom_type_scat_dispersion_real
_atom_type_scat_dispersion_imag
_atom_type_scat_source
C C 0.0033 0.0016 'International Tables Vol C Tables 4.2.6.8 and 6.1.1.4'
H H 0.0000 0.0000 'International Tables Vol C Tables 4.2.6.8 and 6.1.1.4'
I I -0.4742 1.8119 'International Tables Vol C Tables 4.2.6.8 and 6.1.1.4'
N N 0.0061 0.0033 'International Tables Vol C Tables 4.2.6.8 and 6.1.1.4'
O O 0.0106 0.0060 'International Tables Vol C Tables 4.2.6.8 and 6.1.1.4'

loop_
_geom_angle_atom_site_label_1
_geom_angle_atom_site_label_2
_geom_angle_atom_site_label_3
_geom_angle
_geom_angle_site_symmetry_1
_geom_angle_site_symmetry_3
_geom_angle_publ_flag
C7 O1 H1 109.5 . . ?
C4 O2 H2 109.5 . . ?
C8 O3 H3 109.5 . . ?
C1 N1 C9 116.91(14) . . ?
C5 N1 C1 122.06(14) . . ?
C5 N1 C9 121.03(14) . . ?
N1 C1 H1A 119.5 . . ?
N1 C1 C2 120.93(16) . . ?
C2 C1 H1A 119.5 . . ?
C1 C2 C3 119.56(15) . . ?
C1 C2 C7 119.37(15) . . ?
C3 C2 C7 121.06(14) . . ?
C2 C3 C4 118.00(15) . . ?
C2 C3 C8 118.39(14) . . ?
C4 C3 C8 123.58(15) . . ?
O2 C4 C3 123.71(15) . . ?
O2 C4 C5 115.14(15) . . ?
C3 C4 C5 121.14(16) . . ?
N1 C5 C4 118.26(15) . . ?
N1 C5 C6 121.29(15) . . ?
C4 C5 C6 120.45(15) . . ?
C5 C6 H6A 109.5 . . ?
C5 C6 H6B 109.5 . . ?
C5 C6 H6C 109.5 . . ?
H6A C6 H6B 109.5 . . ?
H6A C6 H6C 109.5 . . ?
H6B C6 H6C 109.5 . . ?
O1 C7 C2 109.92(14) . . ?
O1 C7 H7A 109.7 . . ?
O1 C7 H7B 109.7 . . ?
C2 C7 H7A 109.7 . . ?
C2 C7 H7B 109.7 . . ?
H7A C7 H7B 108.2 . . ?
O3 C8 C3 111.61(14) . . ?
O3 C8 H8A 109.3 . . ?
O3 C8 H8B 109.3 . . ?
C3 C8 H8A 109.3 . . ?
C3 C8 H8B 109.3 . . ?
H8A C8 H8B 108.0 . . ?
N1 C9 H9A 109.1 . . ?
N1 C9 H9B 109.1 . . ?
N1 C9 C10 112.29(15) . . ?
H9A C9 H9B 107.9 . . ?
C10 C9 H9A 109.1 . . ?
C10 C9 H9B 109.1 . . ?
C9 C10 H10A 109.5 . . ?
C9 C10 H10B 109.5 . . ?
C9 C10 H10C 109.5 . . ?
H10A C10 H10B 109.5 . . ?
H10A C10 H10C 109.5 . . ?
H10B C10 H10C 109.5 . . ?

loop_
_geom_bond_atom_site_label_1
_geom_bond_atom_site_label_2
_geom_bond_distance
_geom_bond_site_symmetry_2
_geom_bond_publ_flag
O1 H1 0.8400 . ?
O1 C7 1.415(2) . ?
O2 H2 0.8400 . ?
O2 C4 1.354(2) . ?
O3 H3 0.8400 . ?
O3 C8 1.428(2) . ?
N1 C1 1.353(2) . ?
N1 C5 1.350(2) . ?
N1 C9 1.489(2) . ?
C1 H1A 0.9500 . ?
C1 C2 1.381(2) . ?
C2 C3 1.397(2) . ?
C2 C7 1.508(2) . ?
C3 C4 1.398(2) . ?
C3 C8 1.507(2) . ?
C4 C5 1.403(2) . ?
C5 C6 1.493(2) . ?
C6 H6A 0.9800 . ?
C6 H6B 0.9800 . ?
C6 H6C 0.9800 . ?
C7 H7A 0.9900 . ?
C7 H7B 0.9900 . ?
C8 H8A 0.9900 . ?
C8 H8B 0.9900 . ?
C9 H9A 0.9900 . ?
C9 H9B 0.9900 . ?
C9 C10 1.512(3) . ?
C10 H10A 0.9800 . ?
C10 H10B 0.9800 . ?
C10 H10C 0.9800 . ?

loop_
_geom_torsion_atom_site_label_1
_geom_torsion_atom_site_label_2
_geom_torsion_atom_site_label_3
_geom_torsion_atom_site_label_4
_geom_torsion
_geom_torsion_site_symmetry_1
_geom_torsion_site_symmetry_2
_geom_torsion_site_symmetry_3
_geom_torsion_site_symmetry_4
_geom_torsion_publ_flag
O2 C4 C5 N1 178.07(14) . . . . ?
O2 C4 C5 C6 -2.4(2) . . . . ?
N1 C1 C2 C3 -0.3(2) . . . . ?
N1 C1 C2 C7 -178.78(15) . . . . ?
C1 N1 C5 C4 2.5(2) . . . . ?
C1 N1 C5 C6 -177.02(15) . . . . ?
C1 N1 C9 C10 98.81(18) . . . . ?
C1 C2 C3 C4 1.3(2) . . . . ?
C1 C2 C3 C8 -177.01(15) . . . . ?
C1 C2 C7 O1 -7.1(2) . . . . ?
C2 C3 C4 O2 -179.85(15) . . . . ?
C2 C3 C4 C5 -0.4(2) . . . . ?
C2 C3 C8 O3 -170.49(14) . . . . ?
C3 C2 C7 O1 174.41(14) . . . . ?
C3 C4 C5 N1 -1.4(2) . . . . ?
C3 C4 C5 C6 178.06(15) . . . . ?
C4 C3 C8 O3 11.3(2) . . . . ?
C5 N1 C1 C2 -1.6(2) . . . . ?
C5 N1 C9 C10 -81.5(2) . . . . ?
C7 C2 C3 C4 179.71(15) . . . . ?
C7 C2 C3 C8 1.4(2) . . . . ?
C8 C3 C4 O2 -1.7(3) . . . . ?
C8 C3 C4 C5 177.77(15) . . . . ?
C9 N1 C1 C2 178.08(15) . . . . ?
C9 N1 C5 C4 -177.25(15) . . . . ?
C9 N1 C5 C6 3.3(2) . . . . ?
